data_7132300
loop_
_publ_author_name
'Nan, Jiang'
'Liang, Lu'

_publ_section_title
;
 Rhodium-catalyzed divergent dehydroxylation/alkenylation of
 hydroxyisoindolinones with vinylene carbonate
;
_journal_name_full 'Chemical Communications'
_journal_paper_doi 10.1039/D3CC03760F
_journal_year 2023
_chemical_formula_sum 'C18 H13 N O4 S'
_chemical_formula_weight 339.35
_space_group_crystal_system tetragonal
_space_group_IT_number 114
_space_group_name_Hall 'P -4 2n'
_space_group_name_H-M_alt 'P -4 21 c'
_atom_sites_solution_hydrogens geom
_audit_creation_method SHELXL-2018/3
_audit_update_record
;
2023-08-02 deposited with the CCDC.	2023-11-02 downloaded from the CCDC.
;
_cell_angle_alpha 90
_cell_angle_beta 90
_cell_angle_gamma 90
_cell_formula_units_Z 8
_cell_length_a 18.3299(18)
_cell_length_b 18.3299(18)
_cell_length_c 10.8617(16)
_cell_measurement_reflns_used 9960
_cell_measurement_temperature 276(2)
_cell_measurement_theta_max 26.32
_cell_measurement_theta_min 2.48
_cell_volume 3649.4(7)
_computing_cell_refinement 'Bruker SAINT'
_computing_data_collection 'Bruker APEX2'
_computing_data_reduction 'Bruker SAINT'
_computing_molecular_graphics 'Bruker SHELXTL'
_computing_publication_material 'Bruker SHELXTL'
_computing_structure_refinement 'SHELXL-2018/3 (Sheldrick, 2018)'
_computing_structure_solution 'SHELXS-97 (Sheldrick 2008)'
_diffrn_ambient_temperature 276(2)
_diffrn_measured_fraction_theta_full 0.999
_diffrn_measured_fraction_theta_max 1.000
_diffrn_measurement_device_type 'Bruker APEX-II CCD'
_diffrn_measurement_method '\f and \w scans'
_diffrn_radiation_type MoK\a
_diffrn_radiation_wavelength 0.71073
_diffrn_reflns_av_R_equivalents 0.1204
_diffrn_reflns_av_unetI/netI 0.0461
_diffrn_reflns_Laue_measured_fraction_full 0.999
_diffrn_reflns_Laue_measured_fraction_max 1.000
_diffrn_reflns_limit_h_max 23
_diffrn_reflns_limit_h_min -23
_diffrn_reflns_limit_k_max 23
_diffrn_reflns_limit_k_min -23
_diffrn_reflns_limit_l_max 14
_diffrn_reflns_limit_l_min -14
_diffrn_reflns_number 77247
_diffrn_reflns_point_group_measured_fraction_full 1.000
_diffrn_reflns_point_group_measured_fraction_max 1.000
_diffrn_reflns_theta_full 25.242
_diffrn_reflns_theta_max 27.546
_diffrn_reflns_theta_min 2.179
_exptl_absorpt_coefficient_mu 0.197
_exptl_absorpt_correction_type none
_exptl_crystal_colour colourless
_exptl_crystal_density_diffrn 1.235
_exptl_crystal_description block
_exptl_crystal_F_000 1408
_exptl_crystal_size_max 0.130
_exptl_crystal_size_mid 0.120
_exptl_crystal_size_min 0.110
_refine_diff_density_max 0.241
_refine_diff_density_min -0.192
_refine_diff_density_rms 0.041
_refine_ls_abs_structure_details
;
 Flack x determined using 920 quotients [(I+)-(I-)]/[(I+)+(I-)]
 (Parsons, Flack and Wagner, Acta Cryst. B69 (2013) 249-259).
;
_refine_ls_abs_structure_Flack 0.11(4)
_refine_ls_extinction_method none
_refine_ls_goodness_of_fit_ref 1.018
_refine_ls_hydrogen_treatment constr
_refine_ls_matrix_type full
_refine_ls_number_parameters 218
_refine_ls_number_reflns 4212
_refine_ls_number_restraints 0
_refine_ls_restrained_S_all 1.018
_refine_ls_R_factor_all 0.1015
_refine_ls_R_factor_gt 0.0576
_refine_ls_shift/su_max 0.033
_refine_ls_shift/su_mean 0.004
_refine_ls_structure_factor_coef Fsqd
_refine_ls_weighting_details 'w=1/[\s^2^(Fo^2^)+(0.1000P)^2^+0.1055P] where P=(Fo^2^+2Fc^2^)/3'
_refine_ls_weighting_scheme calc
_refine_ls_wR_factor_gt 0.1443
_refine_ls_wR_factor_ref 0.1670
_reflns_Friedel_coverage 0.795
_reflns_Friedel_fraction_full 1.000
_reflns_Friedel_fraction_max 1.000
_reflns_number_gt 2727
_reflns_number_total 4212
_reflns_threshold_expression 'I > 2\s(I)'
_cod_data_source_file d3cc03760f2.cif
_cod_data_source_block sust_3631_0m_sq
_cod_original_cell_volume 3649.4(9)
_cod_database_code 7132300
_shelx_shelxl_version_number 2018/3
_shelx_space_group_comment
;
The symmetry employed for this shelxl refinement is uniquely defined
by the following loop, which should always be used as a source of
symmetry information in preference to the above space-group names.
They are only intended as comments.
;
_shelx_estimated_absorpt_t_min 0.975
_shelx_estimated_absorpt_t_max 0.979

loop_
_space_group_symop_operation_xyz
'x, y, z'
'-x, -y, z'
'y, -x, -z'
'-y, x, -z'
'-x+1/2, y+1/2, -z+1/2'
'x+1/2, -y+1/2, -z+1/2'
'-y+1/2, -x+1/2, z+1/2'
'y+1/2, x+1/2, z+1/2'

loop_
_atom_site_label
_atom_site_type_symbol
_atom_site_fract_x
_atom_site_fract_y
_atom_site_fract_z
_atom_site_U_iso_or_equiv
_atom_site_adp_type
_atom_site_occupancy
_atom_site_site_symmetry_order
_atom_site_calc_flag
_atom_site_refinement_flags_posn
_atom_site_refinement_flags_adp
_atom_site_refinement_flags_occupancy
_atom_site_disorder_assembly
_atom_site_disorder_group
C1 C 0.3486(2) 0.4616(2) 0.4768(4) 0.0437(9) Uani 1 1 d . . . . .
C2 C 0.2906(2) 0.4074(2) 0.4982(4) 0.0451(10) Uani 1 1 d . . . . .
C3 C 0.2678(3) 0.3497(3) 0.4252(5) 0.0621(13) Uani 1 1 d . . . . .
H3 H 0.288953 0.341224 0.348713 0.075 Uiso 1 1 calc R U . . .
C4 C 0.2138(3) 0.3060(3) 0.4683(5) 0.0686(14) Uani 1 1 d . . . . .
H4 H 0.198661 0.266118 0.421895 0.082 Uiso 1 1 calc R U . . .
C5 C 0.1811(3) 0.3199(3) 0.5799(5) 0.0684(15) Uani 1 1 d . . . . .
H5 H 0.143491 0.289685 0.606537 0.082 Uiso 1 1 calc R U . . .
C6 C 0.2026(2) 0.3779(3) 0.6540(5) 0.0555(12) Uani 1 1 d . . . . .
H6 H 0.180255 0.387125 0.729243 0.067 Uiso 1 1 calc R U . . .
C7 C 0.2586(2) 0.4213(2) 0.6110(4) 0.0426(9) Uani 1 1 d . . . . .
C8 C 0.2960(2) 0.4866(2) 0.6721(4) 0.0427(9) Uani 1 1 d . . . . .
C9 C 0.3401(2) 0.4617(2) 0.7792(4) 0.0424(9) Uani 1 1 d . . . . .
C10 C 0.4102(2) 0.4497(3) 0.7943(4) 0.0510(11) Uani 1 1 d . . . . .
H10 H 0.446087 0.458407 0.735584 0.061 Uiso 1 1 calc R U . . .
C11 C 0.3565(3) 0.4191(2) 0.9677(5) 0.0522(11) Uani 1 1 d . . . . .
C12 C 0.2444(2) 0.5497(2) 0.6998(4) 0.0436(9) Uani 1 1 d . . . . .
C13 C 0.2552(3) 0.5959(2) 0.7990(4) 0.0570(12) Uani 1 1 d . . . . .
H13 H 0.292928 0.585856 0.853722 0.068 Uiso 1 1 calc R U . . .
C14 C 0.2124(3) 0.6556(3) 0.8193(5) 0.0630(13) Uani 1 1 d . . . . .
H14 H 0.221609 0.685618 0.886537 0.076 Uiso 1 1 calc R U . . .
C15 C 0.1554(3) 0.6716(3) 0.7409(4) 0.0598(12) Uani 1 1 d . . . . .
C16 C 0.1440(3) 0.6257(3) 0.6432(5) 0.0801(17) Uani 1 1 d . . . . .
H16 H 0.105460 0.635109 0.589924 0.096 Uiso 1 1 calc R U . . .
C17 C 0.1876(3) 0.5664(3) 0.6216(5) 0.0685(14) Uani 1 1 d . . . . .
H17 H 0.178785 0.537124 0.553321 0.082 Uiso 1 1 calc R U . . .
C00P C 0.0260(4) 0.7427(5) 0.6849(8) 0.128(3) Uani 1 1 d . . . . .
H00A H 0.038280 0.728310 0.602468 0.191 Uiso 1 1 calc R U . . .
H00B H 0.000493 0.788436 0.682899 0.191 Uiso 1 1 calc R U . . .
H00C H -0.004682 0.706198 0.721558 0.191 Uiso 1 1 calc R U . . .
N1 N 0.34844(19) 0.5066(2) 0.5743(3) 0.0470(8) Uani 1 1 d . . . . .
H1 H 0.376561 0.543998 0.579445 0.056 Uiso 1 1 calc R U . . .
O1 O 0.39070(17) 0.46489(17) 0.3892(3) 0.0559(8) Uani 1 1 d . . . . .
O2 O 0.42217(17) 0.42215(19) 0.9112(3) 0.0608(8) Uani 1 1 d . . . . .
O3 O 0.30468(15) 0.44269(15) 0.8880(3) 0.0496(7) Uani 1 1 d . . . . .
O4 O 0.3466(2) 0.3980(2) 1.0685(3) 0.0803(11) Uani 1 1 d . . . . .
S1 S 0.10561(11) 0.75200(9) 0.77163(18) 0.1002(6) Uani 1 1 d . . . . .

loop_
_atom_site_aniso_label
_atom_site_aniso_U_11
_atom_site_aniso_U_22
_atom_site_aniso_U_33
_atom_site_aniso_U_23
_atom_site_aniso_U_13
_atom_site_aniso_U_12
C1 0.047(2) 0.040(2) 0.043(2) 0.0062(19) 0.002(2) 0.0100(19)
C2 0.043(2) 0.039(2) 0.053(2) 0.0040(19) -0.005(2) 0.0039(18)
C3 0.075(3) 0.054(3) 0.058(3) -0.011(2) -0.013(2) 0.003(3)
C4 0.075(3) 0.052(3) 0.079(3) -0.011(3) -0.012(3) -0.013(3)
C5 0.050(3) 0.053(3) 0.102(4) 0.001(3) -0.016(3) -0.014(2)
C6 0.044(2) 0.057(3) 0.066(3) 0.008(2) 0.003(2) -0.003(2)
C7 0.036(2) 0.039(2) 0.053(2) 0.0014(19) -0.0046(19) 0.0001(16)
C8 0.041(2) 0.037(2) 0.050(2) 0.0009(17) 0.0048(18) -0.0038(17)
C9 0.040(2) 0.037(2) 0.050(2) -0.0027(18) 0.0062(18) -0.0036(17)
C10 0.037(2) 0.062(3) 0.054(2) -0.004(2) 0.0020(19) -0.003(2)
C11 0.055(3) 0.045(2) 0.056(3) 0.012(2) 0.000(2) 0.005(2)
C12 0.045(2) 0.039(2) 0.047(2) 0.0014(18) 0.0005(19) 0.0008(18)
C13 0.055(3) 0.049(3) 0.067(3) -0.015(2) -0.020(2) 0.003(2)
C14 0.075(3) 0.044(2) 0.070(3) -0.014(2) -0.013(3) 0.011(2)
C15 0.067(3) 0.051(3) 0.062(3) -0.002(2) 0.000(2) 0.013(2)
C16 0.088(4) 0.085(4) 0.067(3) -0.009(3) -0.032(3) 0.039(3)
C17 0.083(3) 0.067(3) 0.055(3) -0.019(2) -0.025(3) 0.027(3)
C00P 0.107(6) 0.125(6) 0.151(7) -0.030(5) -0.036(5) 0.060(5)
N1 0.0464(18) 0.0413(18) 0.053(2) 0.0025(16) 0.0099(16) -0.0080(16)
O1 0.0576(19) 0.0612(19) 0.0489(15) 0.0067(15) 0.0089(16) 0.0115(15)
O2 0.0447(17) 0.067(2) 0.071(2) -0.0032(17) -0.0092(15) 0.0055(15)
O3 0.0419(15) 0.0513(17) 0.0556(16) 0.0128(14) 0.0055(14) 0.0011(13)
O4 0.090(3) 0.077(3) 0.074(2) 0.025(2) -0.005(2) 0.010(2)
S1 0.1143(13) 0.0724(10) 0.1141(13) -0.0244(9) -0.0238(11) 0.0460(9)

loop_
_atom_type_symbol
_atom_type_description
_atom_type_scat_dispersion_real
_atom_type_scat_dispersion_imag
_atom_type_scat_source
C C 0.0033 0.0016 'International Tables Vol C Tables 4.2.6.8 and 6.1.1.4'
H H 0.0000 0.0000 'International Tables Vol C Tables 4.2.6.8 and 6.1.1.4'
O O 0.0106 0.0060 'International Tables Vol C Tables 4.2.6.8 and 6.1.1.4'
S S 0.1246 0.1234 'International Tables Vol C Tables 4.2.6.8 and 6.1.1.4'
N N 0.0061 0.0033 'International Tables Vol C Tables 4.2.6.8 and 6.1.1.4'

loop_
_geom_angle_atom_site_label_1
_geom_angle_atom_site_label_2
_geom_angle_atom_site_label_3
_geom_angle
_geom_angle_site_symmetry_1
_geom_angle_site_symmetry_3
_geom_angle_publ_flag
O1 C1 N1 125.7(4) . . ?
O1 C1 C2 127.5(4) . . ?
N1 C1 C2 106.8(3) . . ?
C7 C2 C3 121.4(4) . . ?
C7 C2 C1 108.7(4) . . ?
C3 C2 C1 129.9(4) . . ?
C4 C3 C2 118.2(5) . . ?
C3 C4 C5 120.8(5) . . ?
C4 C5 C6 121.8(5) . . ?
C5 C6 C7 117.1(5) . . ?
C2 C7 C6 120.6(4) . . ?
C2 C7 C8 109.9(3) . . ?
C6 C7 C8 129.5(4) . . ?
N1 C8 C9 106.5(3) . . ?
N1 C8 C12 110.9(3) . . ?
C9 C8 C12 114.5(3) . . ?
N1 C8 C7 99.9(3) . . ?
C9 C8 C7 110.1(3) . . ?
C12 C8 C7 113.7(3) . . ?
C10 C9 O3 108.0(4) . . ?
C10 C9 C8 132.9(4) . . ?
O3 C9 C8 119.1(3) . . ?
C9 C10 O2 109.3(4) . . ?
O4 C11 O2 125.0(4) . . ?
O4 C11 O3 126.3(5) . . ?
O2 C11 O3 108.7(4) . . ?
C13 C12 C17 116.9(4) . . ?
C13 C12 C8 121.9(4) . . ?
C17 C12 C8 121.1(4) . . ?
C14 C13 C12 122.2(4) . . ?
C13 C14 C15 120.4(4) . . ?
C14 C15 C16 117.6(4) . . ?
C14 C15 S1 116.9(4) . . ?
C16 C15 S1 125.5(4) . . ?
C17 C16 C15 122.1(5) . . ?
C16 C17 C12 120.8(4) . . ?
C1 N1 C8 114.6(3) . . ?
C11 O2 C10 106.9(3) . . ?
C11 O3 C9 107.1(3) . . ?
C00P S1 C15 104.4(3) . . ?

loop_
_geom_bond_atom_site_label_1
_geom_bond_atom_site_label_2
_geom_bond_distance
_geom_bond_site_symmetry_2
_geom_bond_publ_flag
C1 O1 1.227(5) . ?
C1 N1 1.341(5) . ?
C1 C2 1.475(6) . ?
C2 C7 1.381(6) . ?
C2 C3 1.385(6) . ?
C3 C4 1.358(7) . ?
C4 C5 1.376(8) . ?
C5 C6 1.391(7) . ?
C6 C7 1.380(6) . ?
C7 C8 1.531(6) . ?
C8 N1 1.479(5) . ?
C8 C9 1.489(6) . ?
C8 C12 1.524(6) . ?
C9 C10 1.312(6) . ?
C9 O3 1.393(5) . ?
C10 O2 1.385(6) . ?
C11 O4 1.175(5) . ?
C11 O2 1.352(6) . ?
C11 O3 1.357(5) . ?
C12 C13 1.385(6) . ?
C12 C17 1.378(6) . ?
C13 C14 1.365(6) . ?
C14 C15 1.379(7) . ?
C15 C16 1.370(7) . ?
C15 S1 1.765(5) . ?
C16 C17 1.369(7) . ?
C00P S1 1.746(7) . ?

loop_
_geom_torsion_atom_site_label_1
_geom_torsion_atom_site_label_2
_geom_torsion_atom_site_label_3
_geom_torsion_atom_site_label_4
_geom_torsion
_geom_torsion_site_symmetry_1
_geom_torsion_site_symmetry_2
_geom_torsion_site_symmetry_3
_geom_torsion_site_symmetry_4
_geom_torsion_publ_flag
O1 C1 C2 C7 176.8(4) . . . . ?
N1 C1 C2 C7 -1.5(4) . . . . ?
O1 C1 C2 C3 -2.5(7) . . . . ?
N1 C1 C2 C3 179.2(4) . . . . ?
C7 C2 C3 C4 -1.1(7) . . . . ?
C1 C2 C3 C4 178.1(5) . . . . ?
C2 C3 C4 C5 1.9(7) . . . . ?
C3 C4 C5 C6 -1.3(8) . . . . ?
C4 C5 C6 C7 -0.1(7) . . . . ?
C3 C2 C7 C6 -0.3(6) . . . . ?
C1 C2 C7 C6 -179.6(4) . . . . ?
C3 C2 C7 C8 178.5(4) . . . . ?
C1 C2 C7 C8 -0.9(4) . . . . ?
C5 C6 C7 C2 0.9(6) . . . . ?
C5 C6 C7 C8 -177.6(4) . . . . ?
C2 C7 C8 N1 2.6(4) . . . . ?
C6 C7 C8 N1 -178.8(4) . . . . ?
C2 C7 C8 C9 -109.2(4) . . . . ?
C6 C7 C8 C9 69.5(5) . . . . ?
C2 C7 C8 C12 120.8(4) . . . . ?
C6 C7 C8 C12 -60.5(6) . . . . ?
N1 C8 C9 C10 -6.8(6) . . . . ?
C12 C8 C9 C10 -129.8(5) . . . . ?
C7 C8 C9 C10 100.6(5) . . . . ?
N1 C8 C9 O3 176.9(3) . . . . ?
C12 C8 C9 O3 53.9(5) . . . . ?
C7 C8 C9 O3 -75.6(4) . . . . ?
O3 C9 C10 O2 0.6(5) . . . . ?
C8 C9 C10 O2 -176.0(4) . . . . ?
N1 C8 C12 C13 -99.1(5) . . . . ?
C9 C8 C12 C13 21.5(5) . . . . ?
C7 C8 C12 C13 149.2(4) . . . . ?
N1 C8 C12 C17 76.1(5) . . . . ?
C9 C8 C12 C17 -163.3(4) . . . . ?
C7 C8 C12 C17 -35.6(6) . . . . ?
C17 C12 C13 C14 -0.3(7) . . . . ?
C8 C12 C13 C14 175.1(5) . . . . ?
C12 C13 C14 C15 0.7(8) . . . . ?
C13 C14 C15 C16 0.0(8) . . . . ?
C13 C14 C15 S1 -177.6(4) . . . . ?
C14 C15 C16 C17 -1.0(9) . . . . ?
S1 C15 C16 C17 176.3(5) . . . . ?
C15 C16 C17 C12 1.4(9) . . . . ?
C13 C12 C17 C16 -0.7(8) . . . . ?
C8 C12 C17 C16 -176.2(5) . . . . ?
O1 C1 N1 C8 -174.9(4) . . . . ?
C2 C1 N1 C8 3.4(5) . . . . ?
C9 C8 N1 C1 110.8(4) . . . . ?
C12 C8 N1 C1 -124.0(4) . . . . ?
C7 C8 N1 C1 -3.7(4) . . . . ?
O4 C11 O2 C10 179.8(5) . . . . ?
O3 C11 O2 C10 1.1(5) . . . . ?
C9 C10 O2 C11 -1.1(5) . . . . ?
O4 C11 O3 C9 -179.4(5) . . . . ?
O2 C11 O3 C9 -0.7(5) . . . . ?
C10 C9 O3 C11 0.1(5) . . . . ?
C8 C9 O3 C11 177.2(3) . . . . ?
C14 C15 S1 C00P -164.6(5) . . . . ?
C16 C15 S1 C00P 18.1(6) . . . . ?
